data_7005403
loop_
_publ_author_name
'Suijkerbuijk, Bart M. J. M.'
'Aerts, Bas N. H.'
'Dijkstra, Harm P.'
'Lutz, Martin'
'Spek, Anthony L.'
'van Koten, Gerard'
'Klein Gebbink, Robertus J. M.'

_publ_section_title
;
 "Click" 1,2,3-triazoles as tunable ligands for late transition metal
 complexes.
;
_journal_issue 13
_journal_name_full 'Dalton transactions (Cambridge, England : 2003)'
_journal_page_first 1273
_journal_page_last 1276
_journal_paper_doi 10.1039/b701978p
_journal_year 2007
_chemical_formula_moiety 'C28 H34 N5 Pt, B F4'
_chemical_formula_sum 'C28 H34 B F4 N5 Pt'
_chemical_formula_weight 722.50
_chemical_name_systematic
;
?
;
_space_group_IT_number 2
_symmetry_cell_setting triclinic
_symmetry_space_group_name_Hall '-P 1'
_symmetry_space_group_name_H-M 'P -1'
_atom_sites_solution_hydrogens difmap
_atom_sites_solution_primary heavy
_atom_sites_solution_secondary difmap
_audit_creation_method SHELXL-97
_cell_angle_alpha 90.459(2)
_cell_angle_beta 112.708(2)
_cell_angle_gamma 99.581(2)
_cell_formula_units_Z 2
_cell_length_a 10.5401(5)
_cell_length_b 10.8373(5)
_cell_length_c 13.5859(5)
_cell_measurement_reflns_used 34132
_cell_measurement_temperature 150(2)
_cell_measurement_theta_max 27.50
_cell_measurement_theta_min 1.63
_cell_volume 1407.14(11)
_computing_cell_refinement Peakref
_computing_data_collection 'Nonius COLLECT'
_computing_data_reduction 'EvalCCD, Sadabs'
_computing_structure_refinement 'SHELXL-97 (Sheldrick, 1997)'
_computing_structure_solution 'DIRDIF-99 (Beurskens et al., 1999)'
_diffrn_ambient_temperature 150(2)
_diffrn_measured_fraction_theta_full 0.998
_diffrn_measured_fraction_theta_max 0.998
_diffrn_measurement_device_type 'Nonius KappaCCD'
_diffrn_measurement_method '\f and \w scans'
_diffrn_radiation_monochromator graphite
_diffrn_radiation_source 'rotating anode'
_diffrn_radiation_type MoK\a
_diffrn_radiation_wavelength 0.71073
_diffrn_reflns_av_R_equivalents 0.0203
_diffrn_reflns_av_sigmaI/netI 0.0118
_diffrn_reflns_limit_h_max 13
_diffrn_reflns_limit_h_min -13
_diffrn_reflns_limit_k_max 14
_diffrn_reflns_limit_k_min -14
_diffrn_reflns_limit_l_max 17
_diffrn_reflns_limit_l_min -17
_diffrn_reflns_number 49444
_diffrn_reflns_theta_full 27.50
_diffrn_reflns_theta_max 27.50
_diffrn_reflns_theta_min 1.63
_exptl_absorpt_coefficient_mu 5.039
_exptl_absorpt_correction_T_max 0.40
_exptl_absorpt_correction_T_min 0.27
_exptl_absorpt_correction_type multi-scan
_exptl_crystal_colour colourless
_exptl_crystal_density_diffrn 1.705
_exptl_crystal_density_method 'not measured'
_exptl_crystal_description block
_exptl_crystal_F_000 712
_exptl_crystal_size_max 0.30
_exptl_crystal_size_mid 0.21
_exptl_crystal_size_min 0.18
_refine_diff_density_max 0.354
_refine_diff_density_min -0.472
_refine_diff_density_rms 0.056
_refine_ls_extinction_method none
_refine_ls_goodness_of_fit_ref 1.074
_refine_ls_hydrogen_treatment constr
_refine_ls_matrix_type full
_refine_ls_number_parameters 393
_refine_ls_number_reflns 6453
_refine_ls_number_restraints 142
_refine_ls_restrained_S_all 1.172
_refine_ls_R_factor_all 0.0132
_refine_ls_R_factor_gt 0.0117
_refine_ls_shift/su_max 0.005
_refine_ls_shift/su_mean 0.000
_refine_ls_structure_factor_coef Fsqd
_refine_ls_weighting_details 'calc w=1/[\s^2^(Fo^2^)+(0.0131P)^2^+0.6281P] where P=(Fo^2^+2Fc^2^)/3'
_refine_ls_weighting_scheme calc
_refine_ls_wR_factor_gt 0.0272
_refine_ls_wR_factor_ref 0.0276
_reflns_number_gt 6174
_reflns_number_total 6453
_reflns_threshold_expression I>2\s(I)
_cod_data_source_file b701978p.txt
_cod_data_source_block s3680a
_cod_database_code 7005403

loop_
_symmetry_equiv_pos_as_xyz
'x, y, z'
'-x, -y, -z'

loop_
_atom_site_label
_atom_site_type_symbol
_atom_site_fract_x
_atom_site_fract_y
_atom_site_fract_z
_atom_site_U_iso_or_equiv
_atom_site_adp_type
_atom_site_occupancy
_atom_site_symmetry_multiplicity
_atom_site_calc_flag
_atom_site_refinement_flags
_atom_site_disorder_assembly
_atom_site_disorder_group
Pt1 Pt 0.704918(6) 0.427524(6) 0.394500(5) 0.01566(2) Uani 1 1 d . . .
N1 N 0.60436(14) 0.27750(13) 0.44864(12) 0.0202(3) Uani 1 1 d . . .
N2 N 0.81550(15) 0.60343(13) 0.38376(12) 0.0199(3) Uani 1 1 d . . .
N3 N 0.66131(15) 0.33122(14) 0.24375(11) 0.0209(3) Uani 1 1 d . . .
N4 N 0.72493(16) 0.23673(14) 0.24037(12) 0.0249(3) Uani 1 1 d . . .
N5 N 0.66874(15) 0.19019(14) 0.13832(12) 0.0243(3) Uani 1 1 d . . .
C1 C 0.74895(17) 0.50230(15) 0.53565(13) 0.0181(3) Uani 1 1 d . . .
C2 C 0.68380(18) 0.44090(16) 0.59809(14) 0.0209(3) Uani 1 1 d . . .
C3 C 0.7233(2) 0.48871(18) 0.70313(15) 0.0269(4) Uani 1 1 d . . .
H3 H 0.6827 0.4471 0.7481 0.032 Uiso 1 1 calc R . .
C4 C 0.8232(2) 0.59844(18) 0.74152(14) 0.0286(4) Uani 1 1 d . . .
H4 H 0.8479 0.6324 0.8125 0.034 Uiso 1 1 calc R . .
C5 C 0.88787(19) 0.65979(17) 0.67839(15) 0.0264(4) Uani 1 1 d . . .
H5 H 0.9560 0.7343 0.7061 0.032 Uiso 1 1 calc R . .
C6 C 0.85091(17) 0.61005(16) 0.57425(14) 0.0203(3) Uani 1 1 d . . .
C7 C 0.57205(18) 0.33003(17) 0.53876(14) 0.0237(4) Uani 1 1 d . . .
H7A H 0.4798 0.3562 0.5089 0.028 Uiso 1 1 calc R . .
H7B H 0.5684 0.2645 0.5885 0.028 Uiso 1 1 calc R . .
C8 C 0.7012(2) 0.18767(17) 0.49241(16) 0.0279(4) Uani 1 1 d . . .
H8A H 0.6547 0.1167 0.5178 0.042 Uiso 1 1 calc R . .
H8B H 0.7855 0.2302 0.5521 0.042 Uiso 1 1 calc R . .
H8C H 0.7274 0.1569 0.4361 0.042 Uiso 1 1 calc R . .
C9 C 0.47118(19) 0.20745(18) 0.36602(16) 0.0309(4) Uani 1 1 d . . .
H9A H 0.4911 0.1660 0.3106 0.046 Uiso 1 1 calc R . .
H9B H 0.4080 0.2661 0.3335 0.046 Uiso 1 1 calc R . .
H9C H 0.4268 0.1441 0.3996 0.046 Uiso 1 1 calc R . .
C10 C 0.91706(18) 0.65320(17) 0.49669(14) 0.0232(4) Uani 1 1 d . . .
H10A H 1.0055 0.6214 0.5146 0.028 Uiso 1 1 calc R . .
H10B H 0.9387 0.7461 0.5015 0.028 Uiso 1 1 calc R . .
C11 C 0.71514(19) 0.69137(17) 0.34335(15) 0.0256(4) Uani 1 1 d . . .
H11A H 0.7662 0.7746 0.3403 0.038 Uiso 1 1 calc R . .
H11B H 0.6669 0.6974 0.3916 0.038 Uiso 1 1 calc R . .
H11C H 0.6463 0.6599 0.2715 0.038 Uiso 1 1 calc R . .
C12 C 0.8938(2) 0.60293(18) 0.31325(16) 0.0284(4) Uani 1 1 d . . .
H12A H 0.8280 0.5744 0.2399 0.043 Uiso 1 1 calc R . .
H12B H 0.9609 0.5461 0.3389 0.043 Uiso 1 1 calc R . .
H12C H 0.9439 0.6880 0.3145 0.043 Uiso 1 1 calc R . .
C13 C 0.56959(19) 0.25219(17) 0.07719(14) 0.0240(4) Uani 1 1 d . . .
H13 H 0.5147 0.2361 0.0026 0.029 Uiso 1 1 calc R . .
C14 C 0.56436(17) 0.34328(16) 0.14493(13) 0.0206(3) Uani 1 1 d . . .
C15 C 0.47806(19) 0.44316(17) 0.12748(14) 0.0252(4) Uani 1 1 d . . .
H15A H 0.5239 0.5160 0.1021 0.030 Uiso 1 1 calc R . .
H15B H 0.4795 0.4709 0.1976 0.030 Uiso 1 1 calc R . .
C16 C 0.32653(18) 0.40935(17) 0.04938(14) 0.0229(4) Uani 1 1 d . . .
C17 C 0.2545(2) 0.28730(19) 0.01514(16) 0.0302(4) Uani 1 1 d . . .
H17 H 0.3015 0.2189 0.0390 0.036 Uiso 1 1 calc R . .
C18 C 0.1139(2) 0.2644(2) -0.05394(17) 0.0354(5) Uani 1 1 d . . .
H18 H 0.0660 0.1804 -0.0772 0.042 Uiso 1 1 calc R . .
C19 C 0.0435(2) 0.3626(2) -0.08895(16) 0.0356(5) Uani 1 1 d . . .
H19 H -0.0526 0.3465 -0.1359 0.043 Uiso 1 1 calc R . .
C20 C 0.1141(2) 0.4843(2) -0.05501(16) 0.0327(4) Uani 1 1 d . . .
H20 H 0.0665 0.5524 -0.0790 0.039 Uiso 1 1 calc R . .
C21 C 0.2536(2) 0.50763(18) 0.01366(14) 0.0263(4) Uani 1 1 d . . .
H21 H 0.3007 0.5918 0.0370 0.032 Uiso 1 1 calc R . .
C22 C 0.6991(2) 0.07164(19) 0.10518(17) 0.0326(4) Uani 1 1 d . . .
H22A H 0.6770 0.0688 0.0273 0.039 Uiso 1 1 calc R . .
H22B H 0.6369 0.0001 0.1179 0.039 Uiso 1 1 calc R . .
C23 C 0.84862(19) 0.05587(17) 0.16314(16) 0.0265(4) Uani 1 1 d . . .
C24 C 0.8900(2) 0.00752(18) 0.26234(18) 0.0353(5) Uani 1 1 d . . .
H24 H 0.8256 -0.0104 0.2959 0.042 Uiso 1 1 calc R . .
C25 C 1.0251(3) -0.0149(2) 0.3129(2) 0.0450(6) Uani 1 1 d . . .
H25 H 1.0530 -0.0472 0.3813 0.054 Uiso 1 1 calc R . .
C26 C 1.1191(2) 0.0094(2) 0.2648(2) 0.0453(6) Uani 1 1 d . . .
H26 H 1.2109 -0.0079 0.2992 0.054 Uiso 1 1 calc R . .
C27 C 1.0796(2) 0.0588(2) 0.1669(2) 0.0415(5) Uani 1 1 d . . .
H27 H 1.1446 0.0766 0.1339 0.050 Uiso 1 1 calc R . .
C28 C 0.9445(2) 0.08274(19) 0.11572(17) 0.0328(4) Uani 1 1 d . . .
H28 H 0.9179 0.1175 0.0483 0.039 Uiso 1 1 calc R . .
F1A F 0.5892(10) 0.0004(6) 0.8399(7) 0.042(2) Uani 0.515(11) 1 d PDU A 1
F2A F 0.4894(7) 0.1709(8) 0.8291(6) 0.0514(15) Uani 0.515(11) 1 d PDU A 1
F3A F 0.5145(13) 0.0917(5) 0.6855(4) 0.110(3) Uani 0.515(11) 1 d PDU A 1
F4A F 0.7019(5) 0.1892(5) 0.8280(11) 0.135(4) Uani 0.515(11) 1 d PDU A 1
F1B F 0.6026(11) 0.0096(7) 0.8434(8) 0.048(3) Uani 0.485(11) 1 d PDU A 2
F2B F 0.5345(8) 0.1971(8) 0.8451(6) 0.0521(16) Uani 0.485(11) 1 d PDU A 2
F3B F 0.4461(6) 0.0722(6) 0.6938(4) 0.0644(18) Uani 0.485(11) 1 d PDU A 2
F4B F 0.6694(6) 0.1663(7) 0.7563(6) 0.083(2) Uani 0.485(11) 1 d PDU A 2
B1 B 0.5692(2) 0.1134(2) 0.79015(18) 0.0326(5) Uani 1 1 d D . .

loop_
_atom_site_aniso_label
_atom_site_aniso_U_11
_atom_site_aniso_U_22
_atom_site_aniso_U_33
_atom_site_aniso_U_23
_atom_site_aniso_U_13
_atom_site_aniso_U_12
Pt1 0.01491(3) 0.01530(3) 0.01618(3) 0.00052(2) 0.00553(2) 0.00269(2)
N1 0.0168(7) 0.0177(7) 0.0237(7) 0.0022(6) 0.0059(6) 0.0019(5)
N2 0.0199(7) 0.0179(7) 0.0237(7) 0.0026(6) 0.0107(6) 0.0027(5)
N3 0.0205(7) 0.0211(7) 0.0208(7) -0.0009(6) 0.0079(6) 0.0041(6)
N4 0.0237(7) 0.0254(8) 0.0237(8) -0.0050(6) 0.0063(6) 0.0076(6)
N5 0.0208(7) 0.0258(8) 0.0249(8) -0.0055(6) 0.0078(6) 0.0041(6)
C1 0.0182(8) 0.0192(8) 0.0173(8) 0.0008(6) 0.0061(6) 0.0066(6)
C2 0.0221(8) 0.0217(8) 0.0216(8) 0.0045(7) 0.0100(7) 0.0081(7)
C3 0.0343(10) 0.0314(10) 0.0227(9) 0.0069(7) 0.0158(8) 0.0149(8)
C4 0.0361(10) 0.0312(10) 0.0189(8) -0.0019(7) 0.0079(8) 0.0148(8)
C5 0.0261(9) 0.0226(9) 0.0260(9) -0.0043(7) 0.0045(7) 0.0073(7)
C6 0.0199(8) 0.0180(8) 0.0220(8) 0.0001(6) 0.0065(7) 0.0050(6)
C7 0.0227(9) 0.0250(9) 0.0272(9) 0.0062(7) 0.0137(7) 0.0047(7)
C8 0.0285(9) 0.0205(9) 0.0352(10) 0.0074(8) 0.0113(8) 0.0085(7)
C9 0.0207(9) 0.0281(10) 0.0340(10) -0.0001(8) 0.0040(8) -0.0055(7)
C10 0.0192(8) 0.0202(8) 0.0269(9) -0.0012(7) 0.0073(7) -0.0008(7)
C11 0.0262(9) 0.0186(8) 0.0332(10) 0.0060(7) 0.0120(8) 0.0064(7)
C12 0.0301(10) 0.0299(10) 0.0319(10) 0.0047(8) 0.0198(8) 0.0045(8)
C13 0.0239(9) 0.0258(9) 0.0208(8) -0.0012(7) 0.0078(7) 0.0028(7)
C14 0.0198(8) 0.0219(8) 0.0189(8) 0.0008(6) 0.0068(7) 0.0023(6)
C15 0.0276(9) 0.0210(9) 0.0232(9) -0.0012(7) 0.0054(7) 0.0056(7)
C16 0.0245(9) 0.0267(9) 0.0188(8) 0.0011(7) 0.0096(7) 0.0058(7)
C17 0.0276(10) 0.0284(10) 0.0340(10) -0.0029(8) 0.0112(8) 0.0062(8)
C18 0.0281(10) 0.0392(12) 0.0369(11) -0.0104(9) 0.0140(9) -0.0015(9)
C19 0.0226(9) 0.0573(14) 0.0267(10) -0.0024(9) 0.0093(8) 0.0079(9)
C20 0.0308(10) 0.0463(12) 0.0283(10) 0.0102(9) 0.0147(8) 0.0186(9)
C21 0.0307(10) 0.0290(9) 0.0237(9) 0.0048(7) 0.0142(8) 0.0084(8)
C22 0.0269(10) 0.0295(10) 0.0369(11) -0.0143(8) 0.0076(8) 0.0056(8)
C23 0.0237(9) 0.0188(8) 0.0343(10) -0.0080(7) 0.0093(8) 0.0025(7)
C24 0.0386(11) 0.0225(9) 0.0443(12) 0.0039(8) 0.0172(10) 0.0024(8)
C25 0.0464(13) 0.0266(11) 0.0500(14) 0.0077(10) 0.0053(11) 0.0079(9)
C26 0.0263(10) 0.0265(11) 0.0675(17) -0.0102(11) 0.0020(11) 0.0044(8)
C27 0.0280(10) 0.0315(11) 0.0659(16) -0.0173(11) 0.0229(11) -0.0023(8)
C28 0.0350(11) 0.0278(10) 0.0366(11) -0.0091(8) 0.0166(9) 0.0022(8)
F1A 0.062(4) 0.026(3) 0.035(4) 0.008(3) 0.016(3) 0.011(3)
F2A 0.056(3) 0.062(4) 0.038(3) 0.005(2) 0.013(3) 0.032(3)
F3A 0.268(10) 0.048(3) 0.043(2) 0.021(2) 0.083(4) 0.053(5)
F4A 0.076(3) 0.051(2) 0.285(11) -0.010(5) 0.094(5) -0.024(2)
F1B 0.057(4) 0.050(5) 0.039(5) 0.006(4) 0.016(3) 0.021(3)
F2B 0.073(4) 0.049(3) 0.033(2) -0.0134(17) 0.013(3) 0.024(3)
F3B 0.073(3) 0.054(3) 0.037(2) -0.016(2) -0.0156(19) 0.027(2)
F4B 0.086(4) 0.102(5) 0.105(4) 0.067(4) 0.072(3) 0.045(3)
B1 0.0434(13) 0.0252(11) 0.0373(12) 0.0054(9) 0.0234(11) 0.0095(10)

loop_
_atom_type_symbol
_atom_type_description
_atom_type_scat_dispersion_real
_atom_type_scat_dispersion_imag
_atom_type_scat_source
C C 0.0033 0.0016 'International Tables Vol C Tables 4.2.6.8 and 6.1.1.4'
H H 0.0000 0.0000 'International Tables Vol C Tables 4.2.6.8 and 6.1.1.4'
B B 0.0013 0.0007 'International Tables Vol C Tables 4.2.6.8 and 6.1.1.4'
F F 0.0171 0.0103 'International Tables Vol C Tables 4.2.6.8 and 6.1.1.4'
N N 0.0061 0.0033 'International Tables Vol C Tables 4.2.6.8 and 6.1.1.4'
Pt Pt -1.7033 8.3905 'International Tables Vol C Tables 4.2.6.8 and 6.1.1.4'

loop_
_geom_angle_atom_site_label_1
_geom_angle_atom_site_label_2
_geom_angle_atom_site_label_3
_geom_angle
_geom_angle_site_symmetry_1
_geom_angle_site_symmetry_3
_geom_angle_publ_flag
C1 Pt1 N1 82.24(6) . . ?
C1 Pt1 N2 80.95(6) . . ?
N1 Pt1 N2 163.14(6) . . ?
C1 Pt1 N3 175.38(6) . . ?
N1 Pt1 N3 94.61(6) . . ?
N2 Pt1 N3 102.24(6) . . ?
C8 N1 C9 108.41(14) . . ?
C8 N1 C7 108.64(14) . . ?
C9 N1 C7 108.25(14) . . ?
C8 N1 Pt1 108.96(11) . . ?
C9 N1 Pt1 114.94(11) . . ?
C7 N1 Pt1 107.49(10) . . ?
C12 N2 C11 108.21(14) . . ?
C12 N2 C10 109.39(14) . . ?
C11 N2 C10 107.73(13) . . ?
C12 N2 Pt1 115.06(11) . . ?
C11 N2 Pt1 108.85(10) . . ?
C10 N2 Pt1 107.38(10) . . ?
N4 N3 C14 110.40(14) . . ?
N4 N3 Pt1 119.58(11) . . ?
C14 N3 Pt1 129.72(11) . . ?
N3 N4 N5 105.59(14) . . ?
N4 N5 C13 111.75(14) . . ?
N4 N5 C22 121.56(15) . . ?
C13 N5 C22 125.92(15) . . ?
C6 C1 C2 122.34(16) . . ?
C6 C1 Pt1 119.17(12) . . ?
C2 C1 Pt1 118.34(13) . . ?
C3 C2 C1 118.72(17) . . ?
C3 C2 C7 127.82(16) . . ?
C1 C2 C7 113.42(15) . . ?
C2 C3 C4 119.19(17) . . ?
C2 C3 H3 120.4 . . ?
C4 C3 H3 120.4 . . ?
C3 C4 C5 121.79(17) . . ?
C3 C4 H4 119.1 . . ?
C5 C4 H4 119.1 . . ?
C6 C5 C4 118.94(17) . . ?
C6 C5 H5 120.5 . . ?
C4 C5 H5 120.5 . . ?
C1 C6 C5 118.97(16) . . ?
C1 C6 C10 113.22(15) . . ?
C5 C6 C10 127.62(16) . . ?
C2 C7 N1 109.41(13) . . ?
C2 C7 H7A 109.8 . . ?
N1 C7 H7A 109.8 . . ?
C2 C7 H7B 109.8 . . ?
N1 C7 H7B 109.8 . . ?
H7A C7 H7B 108.2 . . ?
N1 C8 H8A 109.5 . . ?
N1 C8 H8B 109.5 . . ?
H8A C8 H8B 109.5 . . ?
N1 C8 H8C 109.5 . . ?
H8A C8 H8C 109.5 . . ?
H8B C8 H8C 109.5 . . ?
N1 C9 H9A 109.5 . . ?
N1 C9 H9B 109.5 . . ?
H9A C9 H9B 109.5 . . ?
N1 C9 H9C 109.5 . . ?
H9A C9 H9C 109.5 . . ?
H9B C9 H9C 109.5 . . ?
C6 C10 N2 108.84(13) . . ?
C6 C10 H10A 109.9 . . ?
N2 C10 H10A 109.9 . . ?
C6 C10 H10B 109.9 . . ?
N2 C10 H10B 109.9 . . ?
H10A C10 H10B 108.3 . . ?
N2 C11 H11A 109.5 . . ?
N2 C11 H11B 109.5 . . ?
H11A C11 H11B 109.5 . . ?
N2 C11 H11C 109.5 . . ?
H11A C11 H11C 109.5 . . ?
H11B C11 H11C 109.5 . . ?
N2 C12 H12A 109.5 . . ?
N2 C12 H12B 109.5 . . ?
H12A C12 H12B 109.5 . . ?
N2 C12 H12C 109.5 . . ?
H12A C12 H12C 109.5 . . ?
H12B C12 H12C 109.5 . . ?
N5 C13 C14 105.46(15) . . ?
N5 C13 H13 127.3 . . ?
C14 C13 H13 127.3 . . ?
N3 C14 C13 106.79(15) . . ?
N3 C14 C15 120.86(15) . . ?
C13 C14 C15 132.35(16) . . ?
C14 C15 C16 117.10(15) . . ?
C14 C15 H15A 108.0 . . ?
C16 C15 H15A 108.0 . . ?
C14 C15 H15B 108.0 . . ?
C16 C15 H15B 108.0 . . ?
H15A C15 H15B 107.3 . . ?
C17 C16 C21 118.18(17) . . ?
C17 C16 C15 124.16(17) . . ?
C21 C16 C15 117.59(16) . . ?
C16 C17 C18 120.49(19) . . ?
C16 C17 H17 119.8 . . ?
C18 C17 H17 119.8 . . ?
C19 C18 C17 120.6(2) . . ?
C19 C18 H18 119.7 . . ?
C17 C18 H18 119.7 . . ?
C20 C19 C18 119.29(19) . . ?
C20 C19 H19 120.4 . . ?
C18 C19 H19 120.4 . . ?
C19 C20 C21 120.35(19) . . ?
C19 C20 H20 119.8 . . ?
C21 C20 H20 119.8 . . ?
C20 C21 C16 121.06(19) . . ?
C20 C21 H21 119.5 . . ?
C16 C21 H21 119.5 . . ?
N5 C22 C23 113.79(15) . . ?
N5 C22 H22A 108.8 . . ?
C23 C22 H22A 108.8 . . ?
N5 C22 H22B 108.8 . . ?
C23 C22 H22B 108.8 . . ?
H22A C22 H22B 107.7 . . ?
C24 C23 C28 119.17(19) . . ?
C24 C23 C22 119.96(18) . . ?
C28 C23 C22 120.77(19) . . ?
C23 C24 C25 120.2(2) . . ?
C23 C24 H24 119.9 . . ?
C25 C24 H24 119.9 . . ?
C26 C25 C24 120.6(2) . . ?
C26 C25 H25 119.7 . . ?
C24 C25 H25 119.7 . . ?
C27 C26 C25 119.7(2) . . ?
C27 C26 H26 120.2 . . ?
C25 C26 H26 120.2 . . ?
C26 C27 C28 120.3(2) . . ?
C26 C27 H27 119.9 . . ?
C28 C27 H27 119.9 . . ?
C23 C28 C27 120.1(2) . . ?
C23 C28 H28 119.9 . . ?
C27 C28 H28 119.9 . . ?
F2B B1 F4B 112.7(4) . . ?
F2B B1 F1B 113.2(5) . . ?
F4B B1 F1B 111.7(5) . . ?
F3A B1 F2A 113.6(4) . . ?
F3A B1 F4A 112.6(4) . . ?
F2A B1 F4A 106.6(3) . . ?
F3A B1 F1A 110.5(4) . . ?
F2A B1 F1A 107.9(4) . . ?
F4A B1 F1A 105.1(5) . . ?
F2B B1 F3B 106.0(4) . . ?
F4B B1 F3B 105.3(3) . . ?
F1B B1 F3B 107.3(4) . . ?

loop_
_geom_bond_atom_site_label_1
_geom_bond_atom_site_label_2
_geom_bond_distance
_geom_bond_site_symmetry_2
_geom_bond_publ_flag
Pt1 C1 1.9267(16) . ?
Pt1 N1 2.0870(14) . ?
Pt1 N2 2.1000(14) . ?
Pt1 N3 2.1388(14) . ?
N1 C8 1.488(2) . ?
N1 C9 1.491(2) . ?
N1 C7 1.521(2) . ?
N2 C12 1.486(2) . ?
N2 C11 1.491(2) . ?
N2 C10 1.522(2) . ?
N3 N4 1.324(2) . ?
N3 C14 1.361(2) . ?
N4 N5 1.335(2) . ?
N5 C13 1.344(2) . ?
N5 C22 1.482(2) . ?
C1 C6 1.390(2) . ?
C1 C2 1.393(2) . ?
C2 C3 1.391(2) . ?
C2 C7 1.504(2) . ?
C3 C4 1.394(3) . ?
C3 H3 0.9500 . ?
C4 C5 1.397(3) . ?
C4 H4 0.9500 . ?
C5 C6 1.392(2) . ?
C5 H5 0.9500 . ?
C6 C10 1.511(2) . ?
C7 H7A 0.9900 . ?
C7 H7B 0.9900 . ?
C8 H8A 0.9800 . ?
C8 H8B 0.9800 . ?
C8 H8C 0.9800 . ?
C9 H9A 0.9800 . ?
C9 H9B 0.9800 . ?
C9 H9C 0.9800 . ?
C10 H10A 0.9900 . ?
C10 H10B 0.9900 . ?
C11 H11A 0.9800 . ?
C11 H11B 0.9800 . ?
C11 H11C 0.9800 . ?
C12 H12A 0.9800 . ?
C12 H12B 0.9800 . ?
C12 H12C 0.9800 . ?
C13 C14 1.367(2) . ?
C13 H13 0.9500 . ?
C14 C15 1.490(2) . ?
C15 C16 1.517(2) . ?
C15 H15A 0.9900 . ?
C15 H15B 0.9900 . ?
C16 C17 1.388(3) . ?
C16 C21 1.398(3) . ?
C17 C18 1.392(3) . ?
C17 H17 0.9500 . ?
C18 C19 1.382(3) . ?
C18 H18 0.9500 . ?
C19 C20 1.380(3) . ?
C19 H19 0.9500 . ?
C20 C21 1.382(3) . ?
C20 H20 0.9500 . ?
C21 H21 0.9500 . ?
C22 C23 1.505(3) . ?
C22 H22A 0.9900 . ?
C22 H22B 0.9900 . ?
C23 C24 1.384(3) . ?
C23 C28 1.389(3) . ?
C24 C25 1.386(3) . ?
C24 H24 0.9500 . ?
C25 C26 1.376(4) . ?
C25 H25 0.9500 . ?
C26 C27 1.374(4) . ?
C26 H26 0.9500 . ?
C27 C28 1.393(3) . ?
C27 H27 0.9500 . ?
C28 H28 0.9500 . ?
F1A B1 1.411(5) . ?
F2A B1 1.374(5) . ?
F3A B1 1.313(5) . ?
F4A B1 1.397(4) . ?
F1B B1 1.364(5) . ?
F2B B1 1.351(5) . ?
F3B B1 1.443(4) . ?
F4B B1 1.354(4) . ?

loop_
_geom_torsion_atom_site_label_1
_geom_torsion_atom_site_label_2
_geom_torsion_atom_site_label_3
_geom_torsion_atom_site_label_4
_geom_torsion
_geom_torsion_site_symmetry_1
_geom_torsion_site_symmetry_2
_geom_torsion_site_symmetry_3
_geom_torsion_site_symmetry_4
_geom_torsion_publ_flag
C1 Pt1 N1 C8 -94.58(12) . . . . ?
N2 Pt1 N1 C8 -99.1(2) . . . . ?
N3 Pt1 N1 C8 82.01(12) . . . . ?
C1 Pt1 N1 C9 143.55(13) . . . . ?
N2 Pt1 N1 C9 139.00(18) . . . . ?
N3 Pt1 N1 C9 -39.86(13) . . . . ?
C1 Pt1 N1 C7 22.97(11) . . . . ?
N2 Pt1 N1 C7 18.4(2) . . . . ?
N3 Pt1 N1 C7 -160.43(10) . . . . ?
C1 Pt1 N2 C12 148.86(13) . . . . ?
N1 Pt1 N2 C12 153.43(17) . . . . ?
N3 Pt1 N2 C12 -27.74(13) . . . . ?
C1 Pt1 N2 C11 -89.53(12) . . . . ?
N1 Pt1 N2 C11 -85.0(2) . . . . ?
N3 Pt1 N2 C11 93.87(11) . . . . ?
C1 Pt1 N2 C10 26.83(10) . . . . ?
N1 Pt1 N2 C10 31.4(2) . . . . ?
N3 Pt1 N2 C10 -149.77(10) . . . . ?
N1 Pt1 N3 N4 -69.79(13) . . . . ?
N2 Pt1 N3 N4 110.54(13) . . . . ?
N1 Pt1 N3 C14 103.33(15) . . . . ?
N2 Pt1 N3 C14 -76.33(15) . . . . ?
C14 N3 N4 N5 0.80(19) . . . . ?
Pt1 N3 N4 N5 175.17(11) . . . . ?
N3 N4 N5 C13 -0.8(2) . . . . ?
N3 N4 N5 C22 -171.34(16) . . . . ?
N1 Pt1 C1 C6 166.18(14) . . . . ?
N2 Pt1 C1 C6 -15.16(13) . . . . ?
N1 Pt1 C1 C2 -9.42(13) . . . . ?
N2 Pt1 C1 C2 169.25(14) . . . . ?
C6 C1 C2 C3 -0.6(2) . . . . ?
Pt1 C1 C2 C3 174.86(13) . . . . ?
C6 C1 C2 C7 177.24(15) . . . . ?
Pt1 C1 C2 C7 -7.31(19) . . . . ?
C1 C2 C3 C4 2.1(3) . . . . ?
C7 C2 C3 C4 -175.42(17) . . . . ?
C2 C3 C4 C5 -1.9(3) . . . . ?
C3 C4 C5 C6 0.3(3) . . . . ?
C2 C1 C6 C5 -1.1(2) . . . . ?
Pt1 C1 C6 C5 -176.48(13) . . . . ?
C2 C1 C6 C10 174.32(15) . . . . ?
Pt1 C1 C6 C10 -1.09(19) . . . . ?
C4 C5 C6 C1 1.2(2) . . . . ?
C4 C5 C6 C10 -173.44(17) . . . . ?
C3 C2 C7 N1 -155.78(17) . . . . ?
C1 C2 C7 N1 26.6(2) . . . . ?
C8 N1 C7 C2 85.72(16) . . . . ?
C9 N1 C7 C2 -156.75(14) . . . . ?
Pt1 N1 C7 C2 -32.04(15) . . . . ?
C1 C6 C10 N2 24.07(19) . . . . ?
C5 C6 C10 N2 -161.03(16) . . . . ?
C12 N2 C10 C6 -159.26(14) . . . . ?
C11 N2 C10 C6 83.34(16) . . . . ?
Pt1 N2 C10 C6 -33.76(15) . . . . ?
N4 N5 C13 C14 0.4(2) . . . . ?
C22 N5 C13 C14 170.51(17) . . . . ?
N4 N3 C14 C13 -0.5(2) . . . . ?
Pt1 N3 C14 C13 -174.17(12) . . . . ?
N4 N3 C14 C15 179.92(16) . . . . ?
Pt1 N3 C14 C15 6.3(2) . . . . ?
N5 C13 C14 N3 0.1(2) . . . . ?
N5 C13 C14 C15 179.52(18) . . . . ?
N3 C14 C15 C16 -142.37(17) . . . . ?
C13 C14 C15 C16 38.2(3) . . . . ?
C14 C15 C16 C17 17.2(3) . . . . ?
C14 C15 C16 C21 -165.77(16) . . . . ?
C21 C16 C17 C18 0.8(3) . . . . ?
C15 C16 C17 C18 177.76(18) . . . . ?
C16 C17 C18 C19 -0.5(3) . . . . ?
C17 C18 C19 C20 0.2(3) . . . . ?
C18 C19 C20 C21 -0.3(3) . . . . ?
C19 C20 C21 C16 0.6(3) . . . . ?
C17 C16 C21 C20 -0.8(3) . . . . ?
C15 C16 C21 C20 -178.04(17) . . . . ?
N4 N5 C22 C23 -38.7(3) . . . . ?
C13 N5 C22 C23 152.14(18) . . . . ?
N5 C22 C23 C24 84.2(2) . . . . ?
N5 C22 C23 C28 -99.4(2) . . . . ?
C28 C23 C24 C25 -0.7(3) . . . . ?
C22 C23 C24 C25 175.78(18) . . . . ?
C23 C24 C25 C26 -0.7(3) . . . . ?
C24 C25 C26 C27 1.4(3) . . . . ?
C25 C26 C27 C28 -0.8(3) . . . . ?
C24 C23 C28 C27 1.2(3) . . . . ?
C22 C23 C28 C27 -175.17(17) . . . . ?
C26 C27 C28 C23 -0.5(3) . . . . ?
